data_8104013
loop_
_publ_author_name
'Capitelli, F.'
'Brouzi, K.'
'Harcharras, M.'
'Ennaciri, A.'
'Moliterni, A.G.G.'
'Bertolasi, V.'

_publ_section_title
;
 Two new ammonium diphosphates: crystal structure of Mn0.5 N H4 H2 P2 O7 *
 (H2 O) and Mn Na N H4 P2 O7 *3(H2 O)
;
_journal_name_full 'Zeitschrift fuer Kristallographie (149,1979-)'
_journal_page_first 93
_journal_page_last 98
_journal_volume 219
_journal_year 2004
_chemical_formula_sum 'H8 Mn0.5 N O8 P2'
_chemical_name_systematic 'Mn0.5 (N H4) (H2 P2 O7) (H2 O)'
_space_group_IT_number 2
_symmetry_space_group_name_Hall '-P 1'
_symmetry_space_group_name_H-M 'P -1'
_cell_angle_alpha 80.4437
_cell_angle_beta 71.3592
_cell_angle_gamma 87.4081
_cell_formula_units_Z 2
_cell_length_a 7.0029
_cell_length_b 7.4401
_cell_length_c 7.8771
_cell_volume 383.475
_citation_journal_id_ASTM ZEKRDZ
_cod_data_source_file Capitelli_ZEKRDZ_2004_1203.cif
_cod_data_source_block H8Mn0.5N1O8P2
_cod_original_cell_volume 383.4748
_cod_original_formula_sum 'H8 Mn0.5 N1 O8 P2'
_cod_database_code 8104013

loop_
_symmetry_equiv_pos_as_xyz
x,y,z
-x,-y,-z

loop_
_atom_site_label
_atom_site_type_symbol
_atom_site_fract_x
_atom_site_fract_y
_atom_site_fract_z
_atom_site_occupancy
_atom_site_U_iso_or_equiv
O4 O-2 0.07697 0.23416 -0.34317 1 0.0
O8 O-2 0.0594 0.72161 -0.23235 1 0.0
O7 O-2 -0.24862 0.06497 -0.16141 1 0.0
H2 H+1 -0.244 0.032 -0.039 1 0.0
O5 O-2 -0.19793 0.38092 -0.11448 1 0.0
H8 H+1 0.096 0.707 -0.339 1 0.0
O6 O-2 -0.23454 0.32288 -0.41192 1 0.0
P2 P+5 -0.16074 0.25727 -0.25415 1 0.0
P1 P+5 0.25636 0.20502 -0.25567 1 0.0
Mn1 Mn+2 0 0.5 0 1 0.0
O1 O-2 0.25034 0.34469 -0.13862 1 0.0
H1 H+1 0.539 0.263 -0.415 1 0.0
H3 H+1 -0.527 0.699 -0.127 1 0.0
N1 N-3 -0.4132 0.7167 -0.2042 1 0.0
O2 O-2 0.43692 0.23332 -0.43371 1 0.0
H4 H+1 -0.421 0.72 -0.309 1 0.0
H6 H+1 -0.372 0.815 -0.189 1 0.0
H5 H+1 -0.351 0.622 -0.182 1 0.0
O3 O-2 0.24404 0.0108 -0.16094 1 0.0
H7 H+1 0.101 0.806 -0.214 1 0.0
